data_7134225
loop_
_publ_author_name
'Huang, Xuelian'
'Yang, Gaosheng'
'Chai, Zhuo'

_publ_section_title
;
 Diastereoselective synthesis of benzazocines by Zn(OTf)2-catalyzed (4+4)
 cyclocondensation of multisubstituted donor--acceptor cyclopropanes with
 anthranils
;
_journal_name_full 'Chemical Communications'
_journal_paper_doi 10.1039/D4CC06690A
_journal_year 2025
_chemical_formula_moiety 'C27 H27 N O3'
_chemical_formula_sum 'C27 H27 N O3'
_chemical_formula_weight 413.49
_space_group_crystal_system triclinic
_space_group_IT_number 2
_space_group_name_Hall '-P 1'
_space_group_name_H-M_alt 'P -1'
_atom_sites_solution_hydrogens geom
_atom_sites_solution_primary dual
_audit_creation_date 2023-11-10
_audit_creation_method
;
Olex2 1.3
(compiled 2020.02.04 svn.rd84adfe8 for OlexSys, GUI svn.r6032)
;
_audit_update_record
;
2023-11-23 deposited with the CCDC.	2025-02-02 downloaded from the CCDC.
;
_cell_angle_alpha 85.359(2)
_cell_angle_beta 80.756(2)
_cell_angle_gamma 85.323(2)
_cell_formula_units_Z 4
_cell_length_a 10.0943(6)
_cell_length_b 12.4294(8)
_cell_length_c 18.1764(13)
_cell_measurement_reflns_used 9959
_cell_measurement_temperature 273.15
_cell_measurement_theta_max 27.29
_cell_measurement_theta_min 2.90
_cell_volume 2238.1(3)
_computing_molecular_graphics 'Olex2 1.3 (Dolomanov et al., 2009)'
_computing_publication_material 'Olex2 1.3 (Dolomanov et al., 2009)'
_computing_structure_refinement 'SHELXL 2014/7 (Sheldrick, 2015)'
_computing_structure_solution 'SHELXT 2014/5 (Sheldrick, 2014)'
_diffrn_ambient_temperature 273.15
_diffrn_measured_fraction_theta_full 0.998
_diffrn_measured_fraction_theta_max 0.998
_diffrn_measurement_device_type 'Bruker APEX-II CCD'
_diffrn_measurement_method '\f and \w scans'
_diffrn_radiation_type MoK\a
_diffrn_radiation_wavelength 0.71073
_diffrn_reflns_av_R_equivalents 0.1600
_diffrn_reflns_av_unetI/netI 0.0502
_diffrn_reflns_Laue_measured_fraction_full 0.998
_diffrn_reflns_Laue_measured_fraction_max 0.998
_diffrn_reflns_limit_h_max 11
_diffrn_reflns_limit_h_min -12
_diffrn_reflns_limit_k_max 14
_diffrn_reflns_limit_k_min -14
_diffrn_reflns_limit_l_max 21
_diffrn_reflns_limit_l_min -21
_diffrn_reflns_number 80513
_diffrn_reflns_point_group_measured_fraction_full 0.998
_diffrn_reflns_point_group_measured_fraction_max 0.998
_diffrn_reflns_theta_full 24.998
_diffrn_reflns_theta_max 24.998
_diffrn_reflns_theta_min 2.600
_diffrn_source_current 30.0
_diffrn_source_power 1.5
_diffrn_source_voltage 50.0
_diffrn_standards_number 0
_exptl_absorpt_coefficient_mu 0.079
_exptl_absorpt_correction_type none
_exptl_crystal_colour 'clear light colourless'
_exptl_crystal_colour_lustre clear
_exptl_crystal_colour_modifier light
_exptl_crystal_colour_primary colourless
_exptl_crystal_density_diffrn 1.227
_exptl_crystal_description block
_exptl_crystal_F_000 880
_exptl_crystal_size_max 0.2
_exptl_crystal_size_mid 0.19
_exptl_crystal_size_min 0.18
_refine_diff_density_max 0.318
_refine_diff_density_min -0.340
_refine_diff_density_rms 0.050
_refine_ls_extinction_method none
_refine_ls_goodness_of_fit_ref 1.067
_refine_ls_hydrogen_treatment constr
_refine_ls_matrix_type full
_refine_ls_number_parameters 590
_refine_ls_number_reflns 7849
_refine_ls_number_restraints 537
_refine_ls_restrained_S_all 1.039
_refine_ls_R_factor_all 0.0887
_refine_ls_R_factor_gt 0.0573
_refine_ls_shift/su_max 0.000
_refine_ls_shift/su_mean 0.000
_refine_ls_structure_factor_coef Fsqd
_refine_ls_weighting_details 'w=1/[\s^2^(Fo^2^)+(0.0610P)^2^+0.8506P] where P=(Fo^2^+2Fc^2^)/3'
_refine_ls_weighting_scheme calc
_refine_ls_wR_factor_gt 0.1308
_refine_ls_wR_factor_ref 0.1538
_reflns_Friedel_coverage 0.000
_reflns_number_gt 5425
_reflns_number_total 7849
_reflns_threshold_expression 'I > 2\s(I)'
_cod_data_source_file d4cc06690a2.cif
_cod_data_source_block mo_20231110d_0m
_cod_database_code 7134225
_shelx_shelxl_version_number 2014/7
_shelx_space_group_comment
;
The symmetry employed for this shelxl refinement is uniquely defined
by the following loop, which should always be used as a source of
symmetry information in preference to the above space-group names.
They are only intended as comments.
;
_shelx_estimated_absorpt_t_max 0.986
_shelx_estimated_absorpt_t_min 0.984
_olex2_refinement_description
;
1. Fixed Uiso
 At 1.2 times of:
  All C(H) groups, All C(H,H) groups, All N(H) groups
 At 1.5 times of:
  All C(H,H,H) groups
2. Restrained distances
 C01Q-C017 \\sim C01R-C0
 with sigma of 0.02
 O1-C017 \\sim O1A-C0
 with sigma of 0.02
 O002-C017 \\sim O002-C0
 with sigma of 0.02
3. Uiso/Uaniso restraints and constraints
All non-hydrogen atoms have similar U: within 2A with sigma of 0.04 and sigma
for terminal atoms of 0.08 within 2A
Uanis(O005) \\sim Ueq: with sigma of 0.02 and sigma for terminal atoms of 0.01
Uanis(O1) \\sim Ueq, Uanis(O1A) \\sim Ueq: with sigma of 0.02 and sigma for
terminal atoms of 0.01
4. Rigid body (RIGU) restrains
 C017
 with sigma for 1-2 distances of 0.004 and sigma for 1-3 distances of 0.004
 O002, C017, C01Q, O1, C0, C01R, O1A
 with sigma for 1-2 distances of 0.004 and sigma for 1-3 distances of 0.004
5. Others
 Sof(C0)=Sof(C01R)=Sof(H01m)=Sof(H01n)=Sof(H01o)=Sof(O1A)=1-FVAR(1)
 Sof(C017)=Sof(C01Q)=Sof(H01f)=Sof(H01i)=Sof(H01j)=Sof(O1)=FVAR(1)
6.a Ternary CH refined with riding coordinates:
 C00A(H00A), C00M(H00M), C00N(H00N), C00O(H00O), C00P(H00P), C00R(H00R)
6.b Secondary CH2 refined with riding coordinates:
 C00U(H00b,H00c), C011(H01p,H01q), C013(H01a,H01b), C01D(H01t,H01u), C01F(H01d,
 H01e), C01I(H01w,H01x)
6.c Aromatic/amide H refined with riding coordinates:
 N006(H006), N007(H007), C00E(H00E), C00K(H00K), C00Q(H00Q), C00T(H00T),
 C00V(H00V), C00W(H00W), C00X(H00X), C00Y(H00Y), C00Z(H00Z), C010(H010),
 C012(H012), C014(H014), C015(H015), C016(H016), C018(H018), C019(H019),
 C01A(H01c), C01B(H01r), C01C(H01s), C01E(H01v), C01G(H01G), C01H(H01H),
 C01J(H01y), C01K(H01K), C01L(H01L), C01M(H01z), C01N(H01), C01O(H1)
6.d Idealised Me refined as rotating group:
 C01P(H2,H,Ha), C01Q(H01f,H01i,H01j), C01R(H01m,H01n,H01o)
;
_olex2_submission_special_instructions 'No special instructions were received'

loop_
_space_group_symop_operation_xyz
'x, y, z'
'-x, -y, -z'

loop_
_atom_site_label
_atom_site_type_symbol
_atom_site_fract_x
_atom_site_fract_y
_atom_site_fract_z
_atom_site_U_iso_or_equiv
_atom_site_adp_type
_atom_site_occupancy
_atom_site_site_symmetry_order
_atom_site_calc_flag
_atom_site_refinement_flags_posn
_atom_site_refinement_flags_adp
_atom_site_refinement_flags_occupancy
_atom_site_disorder_assembly
_atom_site_disorder_group
O001 O -0.08242(16) -0.07277(13) 0.18202(10) 0.0499(4) Uani 1 1 d . U . . .
O002 O 0.65982(16) 0.43633(13) 0.82035(10) 0.0501(4) Uani 1 1 d D U . . .
O003 O 0.59389(16) 0.63777(14) 0.85832(10) 0.0509(4) Uani 1 1 d . U . . .
O004 O -0.05362(17) 0.11206(14) 0.10060(10) 0.0538(4) Uani 1 1 d . U . . .
O005 O -0.29810(19) -0.03914(17) 0.23070(14) 0.0801(7) Uani 1 1 d . U . . .
N006 N 0.0540(2) 0.14886(15) 0.33235(12) 0.0489(5) Uani 1 1 d . U . . .
H006 H 0.1115 0.1851 0.3483 0.059 Uiso 1 1 calc R U . . .
N007 N 0.5334(2) 0.61483(15) 0.61656(12) 0.0495(5) Uani 1 1 d . U . . .
H007 H 0.4773 0.6453 0.5891 0.059 Uiso 1 1 calc R U . . .
C008 C 0.3948(2) 0.54447(17) 0.84901(13) 0.0399(5) Uani 1 1 d . U . . .
C009 C 0.5193(2) 0.59745(18) 0.80652(13) 0.0392(5) Uani 1 1 d . U . . .
C00A C 0.6170(2) 0.51490(17) 0.76381(13) 0.0397(5) Uani 1 1 d . U . . .
H00A H 0.6952 0.5513 0.7374 0.048 Uiso 1 1 calc R U . . .
C00B C 0.1662(2) 0.02542(18) 0.11821(13) 0.0417(5) Uani 1 1 d . U . . .
C00C C 0.5558(2) 0.45679(17) 0.70856(13) 0.0401(5) Uani 1 1 d . U . . .
C00D C -0.1072(2) 0.29557(18) 0.36796(14) 0.0450(6) Uani 1 1 d . U . . .
C00E C 0.2874(2) 0.52523(17) 0.81415(14) 0.0422(5) Uani 1 1 d . U . . .
H00E H 0.2902 0.5441 0.7634 0.051 Uiso 1 1 calc R U . . .
C00F C 0.0844(2) 0.03739(18) 0.32772(13) 0.0426(5) Uani 1 1 d . U . . .
C00G C 0.6807(2) 0.75353(18) 0.56205(13) 0.0426(5) Uani 1 1 d . U . . .
C00H C 0.5156(2) 0.50756(17) 0.64307(13) 0.0411(5) Uani 1 1 d . U . . .
C00I C 0.0393(2) -0.02733(18) 0.27812(13) 0.0415(5) Uani 1 1 d . U . . .
C00J C -0.2135(3) -0.0889(2) 0.19087(16) 0.0516(6) Uani 1 1 d . U . . .
C00K C 0.2785(2) 0.0086(2) 0.15397(15) 0.0474(6) Uani 1 1 d . U . . .
H00K H 0.2761 0.0364 0.2002 0.057 Uiso 1 1 calc R U . . .
C00L C 0.0372(2) 0.08681(18) 0.15396(13) 0.0418(5) Uani 1 1 d . U . . .
C00M C -0.0675(2) 0.20866(18) 0.31230(14) 0.0431(5) Uani 1 1 d . U . . .
H00M H -0.1393 0.1585 0.3196 0.052 Uiso 1 1 calc R U . . .
C00N C 0.6395(2) 0.68001(18) 0.63152(13) 0.0429(5) Uani 1 1 d . U . . .
H00N H 0.7174 0.6310 0.6402 0.052 Uiso 1 1 calc R U . . .
C00O C 0.4809(2) 0.70175(18) 0.75982(13) 0.0427(5) Uani 1 1 d . U . . .
H00O H 0.4027 0.6913 0.7361 0.051 Uiso 1 1 calc R U . . .
C00P C -0.0416(2) 0.01651(18) 0.21768(13) 0.0412(5) Uani 1 1 d . U . . .
H00P H -0.1219 0.0589 0.2402 0.049 Uiso 1 1 calc R U . . .
C00Q C 0.1753(2) 0.47786(19) 0.85462(16) 0.0527(7) Uani 1 1 d . U . . .
H00Q H 0.1029 0.4667 0.8310 0.063 Uiso 1 1 calc R U . . .
C00R C 0.0640(2) 0.19938(18) 0.17622(14) 0.0450(6) Uani 1 1 d . U . . .
H00R H 0.1489 0.1956 0.1962 0.054 Uiso 1 1 calc R U . . .
C00T C 0.0828(3) -0.13741(19) 0.28115(15) 0.0510(6) Uani 1 1 d . U . . .
H00T H 0.0504 -0.1825 0.2507 0.061 Uiso 1 1 calc R U . . .
C00U C 0.5946(3) 0.74439(19) 0.70144(14) 0.0479(6) Uani 1 1 d . U . . .
H00B H 0.6725 0.7483 0.7260 0.057 Uiso 1 1 calc R U . . .
H00C H 0.5669 0.8177 0.6849 0.057 Uiso 1 1 calc R U . . .
C00V C 0.5266(3) 0.34812(19) 0.72637(16) 0.0518(6) Uani 1 1 d . U . . .
H00V H 0.5541 0.3124 0.7689 0.062 Uiso 1 1 calc R U . . .
C00W C 0.5899(3) 0.8301(2) 0.53478(15) 0.0561(7) Uani 1 1 d . U . . .
H00W H 0.5023 0.8382 0.5600 0.067 Uiso 1 1 calc R U . . .
C00X C 0.8108(3) 0.7447(2) 0.52354(14) 0.0512(6) Uani 1 1 d . U . . .
H00X H 0.8734 0.6935 0.5406 0.061 Uiso 1 1 calc R U . . .
C00Y C -0.1886(3) 0.2712(2) 0.43483(16) 0.0596(7) Uani 1 1 d . U . . .
H00Y H -0.2247 0.2040 0.4431 0.072 Uiso 1 1 calc R U . . .
C00Z C 0.3936(3) -0.0485(2) 0.12225(18) 0.0605(7) Uani 1 1 d . U . . .
H00Z H 0.4673 -0.0595 0.1475 0.073 Uiso 1 1 calc R U . . .
C010 C 0.1744(3) -0.0164(2) 0.04926(15) 0.0553(7) Uani 1 1 d . U . . .
H010 H 0.1006 -0.0066 0.0241 0.066 Uiso 1 1 calc R U . . .
C011 C -0.0492(3) 0.2532(2) 0.23038(14) 0.0515(6) Uani 1 1 d . U . . .
H01P H -0.1331 0.2481 0.2118 0.062 Uiso 1 1 calc R U . . .
H01Q H -0.0340 0.3294 0.2290 0.062 Uiso 1 1 calc R U . . .
C012 C 0.4453(3) 0.4494(2) 0.60107(15) 0.0534(6) Uani 1 1 d . U . . .
H012 H 0.4177 0.4832 0.5580 0.064 Uiso 1 1 calc R U . . .
C013 C 0.4414(3) 0.7801(2) 0.82205(16) 0.0561(7) Uani 1 1 d . U . . .
H01A H 0.4576 0.8538 0.8032 0.067 Uiso 1 1 calc R U . . .
H01B H 0.3472 0.7767 0.8433 0.067 Uiso 1 1 calc R U . . .
C014 C 0.1711(3) 0.4475(2) 0.92937(17) 0.0624(8) Uani 1 1 d . U . . .
H014 H 0.0960 0.4160 0.9563 0.075 Uiso 1 1 calc R U . . .
C015 C 0.1746(3) -0.0092(2) 0.37437(15) 0.0548(7) Uani 1 1 d . U . . .
H015 H 0.2053 0.0338 0.4068 0.066 Uiso 1 1 calc R U . . .
C016 C -0.0560(3) 0.3970(2) 0.35715(17) 0.0601(7) Uani 1 1 d . U . . .
H016 H -0.0012 0.4164 0.3127 0.072 Uiso 1 1 calc R U . . .
C017 C 0.7898(8) 0.408(2) 0.8157(14) 0.050(3) Uani 0.56(3) 1 d D U P A 1
C018 C 0.4590(3) 0.2926(2) 0.68324(17) 0.0623(8) Uani 1 1 d . U . . .
H018 H 0.4429 0.2204 0.6962 0.075 Uiso 1 1 calc R U . . .
C019 C 0.3879(3) 0.5128(2) 0.92397(15) 0.0593(7) Uani 1 1 d . U . . .
H019 H 0.4592 0.5246 0.9482 0.071 Uiso 1 1 calc R U . . .
C01A C 0.4155(3) 0.3441(2) 0.62123(17) 0.0631(8) Uani 1 1 d . U . . .
H01C H 0.3662 0.3083 0.5930 0.076 Uiso 1 1 calc R U . . .
C01B C 0.1717(3) -0.1817(2) 0.32752(16) 0.0618(7) Uani 1 1 d . U . . .
H01R H 0.1993 -0.2549 0.3276 0.074 Uiso 1 1 calc R U . . .
C01C C 0.2189(3) -0.1166(2) 0.37340(17) 0.0632(8) Uani 1 1 d . U . . .
H01S H 0.2809 -0.1451 0.4038 0.076 Uiso 1 1 calc R U . . .
C01D C 0.0789(3) 0.2614(2) 0.09948(16) 0.0600(7) Uani 1 1 d . U . . .
H01T H 0.0614 0.3387 0.1040 0.072 Uiso 1 1 calc R U . . .
H01U H 0.1682 0.2475 0.0716 0.072 Uiso 1 1 calc R U . . .
C01E C 0.4001(3) -0.0891(2) 0.05392(19) 0.0676(8) Uani 1 1 d . U . . .
H01V H 0.4778 -0.1274 0.0326 0.081 Uiso 1 1 calc R U . . .
C01F C 0.5311(3) 0.7412(2) 0.87951(17) 0.0627(8) Uani 1 1 d . U . . .
H01D H 0.5987 0.7921 0.8801 0.075 Uiso 1 1 calc R U . . .
H01E H 0.4782 0.7341 0.9290 0.075 Uiso 1 1 calc R U . . .
C01G C 0.6283(4) 0.8947(2) 0.47023(17) 0.0681(8) Uani 1 1 d . U . . .
H01G H 0.5656 0.9444 0.4518 0.082 Uiso 1 1 calc R U . . .
C01H C 0.7577(4) 0.8858(2) 0.43363(17) 0.0711(9) Uani 1 1 d . U . . .
H01H H 0.7835 0.9303 0.3909 0.085 Uiso 1 1 calc R U . . .
C01I C -0.0273(3) 0.2161(2) 0.06253(17) 0.0664(8) Uani 1 1 d . U . . .
H01W H -0.1087 0.2638 0.0672 0.080 Uiso 1 1 calc R U . . .
H01X H 0.0053 0.2085 0.0099 0.080 Uiso 1 1 calc R U . . .
C01J C 0.2906(3) -0.0727(2) 0.01701(17) 0.0669(8) Uani 1 1 d . U . . .
H01Y H 0.2945 -0.0995 -0.0297 0.080 Uiso 1 1 calc R U . . .
C01K C 0.2779(3) 0.4640(2) 0.96397(17) 0.0708(8) Uani 1 1 d . U . . .
H01K H 0.2764 0.4424 1.0143 0.085 Uiso 1 1 calc R U . . .
C01L C 0.8491(3) 0.8112(3) 0.46005(17) 0.0673(8) Uani 1 1 d . U . . .
H01L H 0.9371 0.8050 0.4353 0.081 Uiso 1 1 calc R U . . .
C01M C -0.0867(3) 0.4698(2) 0.4129(2) 0.0729(9) Uani 1 1 d . U . . .
H01Z H -0.0517 0.5375 0.4053 0.087 Uiso 1 1 calc R U . . .
C01N C -0.2182(3) 0.3440(3) 0.48981(18) 0.0741(9) Uani 1 1 d . U . . .
H01 H -0.2727 0.3253 0.5346 0.089 Uiso 1 1 calc R U . . .
C01O C -0.1669(4) 0.4435(3) 0.4780(2) 0.0768(10) Uani 1 1 d . U . . .
H1 H -0.1871 0.4930 0.5146 0.092 Uiso 1 1 calc R U . . .
C01P C -0.2374(3) -0.1771(2) 0.1445(2) 0.0758(9) Uani 1 1 d . U . . .
H2 H -0.1696 -0.2353 0.1479 0.114 Uiso 1 1 calc R U . . .
H H -0.2336 -0.1496 0.0934 0.114 Uiso 1 1 calc R U . . .
HA H -0.3245 -0.2032 0.1625 0.114 Uiso 1 1 calc R U . . .
C01Q C 0.823(2) 0.3321(14) 0.8792(10) 0.062(3) Uani 0.56(3) 1 d D U P A 1
H01F H 0.8072 0.3690 0.9245 0.093 Uiso 0.56(3) 1 calc R U P A 1
H01I H 0.9164 0.3066 0.8693 0.093 Uiso 0.56(3) 1 calc R U P A 1
H01J H 0.7681 0.2718 0.8844 0.093 Uiso 0.56(3) 1 calc R U P A 1
O1 O 0.8745(7) 0.4324(10) 0.7642(6) 0.070(3) Uani 0.56(3) 1 d D U P A 1
C0 C 0.7887(11) 0.419(3) 0.8273(17) 0.058(6) Uani 0.44(3) 1 d D U P A 2
C01R C 0.800(3) 0.332(2) 0.8896(14) 0.080(6) Uani 0.44(3) 1 d D U P A 2
H01M H 0.7196 0.3354 0.9256 0.120 Uiso 0.44(3) 1 calc R U P A 2
H01N H 0.8759 0.3434 0.9134 0.120 Uiso 0.44(3) 1 calc R U P A 2
H01O H 0.8129 0.2621 0.8695 0.120 Uiso 0.44(3) 1 calc R U P A 2
O1A O 0.8711(10) 0.4760(15) 0.7920(10) 0.078(4) Uani 0.44(3) 1 d D U P A 2

loop_
_atom_site_aniso_label
_atom_site_aniso_U_11
_atom_site_aniso_U_22
_atom_site_aniso_U_33
_atom_site_aniso_U_23
_atom_site_aniso_U_13
_atom_site_aniso_U_12
O001 0.0399(9) 0.0495(9) 0.0614(11) -0.0141(8) -0.0027(8) -0.0100(7)
O002 0.0413(9) 0.0531(10) 0.0533(11) 0.0171(8) -0.0112(8) -0.0007(7)
O003 0.0496(10) 0.0588(10) 0.0490(10) -0.0075(8) -0.0163(8) -0.0103(8)
O004 0.0504(10) 0.0635(11) 0.0499(11) 0.0044(9) -0.0189(8) -0.0046(8)
O005 0.0465(11) 0.0703(13) 0.1222(19) -0.0300(13) 0.0071(12) -0.0138(10)
N006 0.0518(12) 0.0364(10) 0.0617(14) -0.0028(9) -0.0201(10) -0.0005(9)
N007 0.0586(13) 0.0414(11) 0.0531(13) 0.0064(9) -0.0230(10) -0.0126(9)
C008 0.0394(12) 0.0387(12) 0.0410(14) 0.0001(10) -0.0061(10) -0.0020(9)
C009 0.0400(12) 0.0445(12) 0.0347(12) -0.0009(10) -0.0107(10) -0.0048(9)
C00A 0.0377(12) 0.0400(12) 0.0401(13) 0.0104(10) -0.0091(10) -0.0015(9)
C00B 0.0422(13) 0.0425(12) 0.0394(14) 0.0013(10) -0.0017(10) -0.0102(10)
C00C 0.0375(12) 0.0356(11) 0.0450(14) -0.0023(10) -0.0015(10) -0.0006(9)
C00D 0.0472(13) 0.0404(12) 0.0474(15) -0.0016(11) -0.0112(11) 0.0035(10)
C00E 0.0405(12) 0.0396(12) 0.0451(14) 0.0029(10) -0.0067(10) -0.0004(10)
C00F 0.0460(13) 0.0374(12) 0.0425(14) 0.0015(10) -0.0038(11) -0.0010(10)
C00G 0.0527(14) 0.0370(12) 0.0378(13) -0.0019(10) -0.0043(11) -0.0068(10)
C00H 0.0446(13) 0.0352(12) 0.0423(14) -0.0018(10) -0.0025(10) -0.0062(9)
C00I 0.0401(12) 0.0391(12) 0.0411(14) 0.0027(10) 0.0039(10) -0.0041(9)
C00J 0.0432(14) 0.0434(13) 0.0676(18) 0.0011(12) -0.0051(13) -0.0112(11)
C00K 0.0398(13) 0.0535(14) 0.0484(15) -0.0042(12) -0.0029(11) -0.0069(11)
C00L 0.0388(12) 0.0479(13) 0.0397(13) 0.0008(10) -0.0097(10) -0.0056(10)
C00M 0.0414(13) 0.0408(12) 0.0476(14) -0.0028(11) -0.0096(11) -0.0007(10)
C00N 0.0469(13) 0.0385(12) 0.0441(14) 0.0008(10) -0.0086(11) -0.0079(10)
C00O 0.0439(13) 0.0391(12) 0.0447(14) 0.0000(10) -0.0058(11) -0.0044(10)
C00P 0.0378(12) 0.0394(12) 0.0467(14) -0.0078(10) -0.0029(10) -0.0079(9)
C00Q 0.0401(13) 0.0447(13) 0.0720(19) 0.0010(13) -0.0060(12) -0.0060(10)
C00R 0.0487(14) 0.0403(12) 0.0454(14) 0.0032(11) -0.0067(11) -0.0070(10)
C00T 0.0559(15) 0.0406(13) 0.0527(16) -0.0011(11) 0.0018(12) -0.0038(11)
C00U 0.0540(14) 0.0415(13) 0.0475(15) 0.0017(11) -0.0041(12) -0.0120(11)
C00V 0.0554(15) 0.0392(13) 0.0578(17) 0.0026(12) -0.0049(13) 0.0005(11)
C00W 0.0617(16) 0.0473(14) 0.0550(17) 0.0047(12) -0.0019(13) -0.0003(12)
C00X 0.0524(15) 0.0553(15) 0.0456(15) -0.0092(12) -0.0021(12) -0.0061(12)
C00Y 0.0686(18) 0.0465(14) 0.0591(18) -0.0005(13) -0.0018(14) 0.0049(12)
C00Z 0.0413(14) 0.0642(17) 0.076(2) -0.0069(15) -0.0061(13) -0.0040(12)
C010 0.0576(16) 0.0594(16) 0.0499(16) -0.0043(13) -0.0100(13) -0.0070(12)
C011 0.0569(15) 0.0452(13) 0.0510(16) 0.0002(12) -0.0115(12) 0.0073(11)
C012 0.0644(17) 0.0505(14) 0.0483(16) -0.0021(12) -0.0139(13) -0.0139(12)
C013 0.0599(16) 0.0479(14) 0.0584(17) -0.0091(12) 0.0017(13) -0.0064(12)
C014 0.0586(17) 0.0539(15) 0.067(2) 0.0073(14) 0.0118(15) -0.0152(13)
C015 0.0645(17) 0.0483(14) 0.0524(16) 0.0008(12) -0.0170(13) 0.0020(12)
C016 0.0629(17) 0.0486(15) 0.070(2) -0.0042(14) -0.0117(14) -0.0093(12)
C017 0.044(3) 0.050(4) 0.057(6) 0.007(4) -0.017(3) -0.002(3)
C018 0.0759(19) 0.0387(13) 0.072(2) -0.0070(13) -0.0028(16) -0.0149(13)
C019 0.0645(17) 0.0686(17) 0.0469(16) 0.0066(13) -0.0134(13) -0.0189(14)
C01A 0.0766(19) 0.0576(16) 0.0585(18) -0.0112(14) -0.0074(15) -0.0237(14)
C01B 0.0754(19) 0.0430(14) 0.0612(18) 0.0053(13) -0.0043(15) 0.0098(13)
C01C 0.0723(19) 0.0539(16) 0.0615(19) 0.0065(14) -0.0182(15) 0.0127(14)
C01D 0.0701(18) 0.0501(15) 0.0557(17) 0.0111(13) -0.0046(14) -0.0053(13)
C01E 0.0503(16) 0.0645(18) 0.083(2) -0.0206(16) 0.0112(15) -0.0033(13)
C01F 0.0697(18) 0.0601(17) 0.0614(18) -0.0199(14) -0.0044(15) -0.0179(14)
C01G 0.096(2) 0.0447(15) 0.0589(19) 0.0083(13) -0.0097(17) 0.0035(14)
C01H 0.101(3) 0.0566(17) 0.0503(18) 0.0055(14) 0.0085(17) -0.0219(17)
C01I 0.076(2) 0.0709(18) 0.0492(17) 0.0137(14) -0.0145(15) 0.0020(15)
C01J 0.070(2) 0.0685(18) 0.0593(19) -0.0195(15) 0.0075(15) -0.0099(15)
C01K 0.086(2) 0.077(2) 0.0470(17) 0.0126(15) -0.0014(16) -0.0264(17)
C01L 0.0668(19) 0.077(2) 0.0541(18) -0.0058(15) 0.0109(15) -0.0219(16)
C01M 0.088(2) 0.0449(16) 0.093(3) -0.0116(16) -0.033(2) -0.0012(15)
C01N 0.091(2) 0.0651(19) 0.0594(19) -0.0068(15) -0.0034(17) 0.0195(17)
C01O 0.103(3) 0.0581(19) 0.072(2) -0.0202(17) -0.030(2) 0.0234(17)
C01P 0.0674(19) 0.0671(18) 0.099(3) -0.0220(17) -0.0129(18) -0.0240(15)
C01Q 0.059(6) 0.066(5) 0.060(5) 0.010(4) -0.013(4) 0.000(4)
O1 0.046(2) 0.078(4) 0.079(4) 0.022(3) 0.000(2) 0.003(2)
C0 0.041(4) 0.071(10) 0.063(10) 0.010(8) -0.024(4) 0.001(4)
C01R 0.068(9) 0.084(9) 0.086(11) 0.031(8) -0.034(7) 0.014(7)
O1A 0.042(3) 0.096(6) 0.095(6) 0.029(5) -0.023(3) -0.012(3)

loop_
_atom_type_symbol
_atom_type_description
_atom_type_scat_dispersion_real
_atom_type_scat_dispersion_imag
_atom_type_scat_source
C C 0.0033 0.0016 'International Tables Vol C Tables 4.2.6.8 and 6.1.1.4'
H H 0.0000 0.0000 'International Tables Vol C Tables 4.2.6.8 and 6.1.1.4'
N N 0.0061 0.0033 'International Tables Vol C Tables 4.2.6.8 and 6.1.1.4'
O O 0.0106 0.0060 'International Tables Vol C Tables 4.2.6.8 and 6.1.1.4'

loop_
_geom_angle_atom_site_label_1
_geom_angle_atom_site_label_2
_geom_angle_atom_site_label_3
_geom_angle
_geom_angle_site_symmetry_1
_geom_angle_site_symmetry_3
_geom_angle_publ_flag
C00J O001 C00P 118.14(19) . . ?
C017 O002 C00A 117.7(5) . . ?
C0 O002 C00A 121.0(7) . . ?
C009 O003 C01F 108.20(18) . . ?
C00L O004 C01I 109.31(19) . . ?
C00F N006 H006 117.4 . . ?
C00F N006 C00M 125.3(2) . . ?
C00M N006 H006 117.4 . . ?
C00H N007 H007 117.2 . . ?
C00H N007 C00N 125.7(2) . . ?
C00N N007 H007 117.2 . . ?
C00E C008 C009 122.0(2) . . ?
C019 C008 C009 120.1(2) . . ?
C019 C008 C00E 117.9(2) . . ?
O003 C009 C008 110.06(18) . . ?
O003 C009 C00A 105.27(17) . . ?
O003 C009 C00O 102.31(17) . . ?
C008 C009 C00O 111.86(18) . . ?
C00A C009 C008 111.34(18) . . ?
C00A C009 C00O 115.31(19) . . ?
O002 C00A C009 105.67(18) . . ?
O002 C00A H00A 109.2 . . ?
O002 C00A C00C 109.14(18) . . ?
C009 C00A H00A 109.2 . . ?
C00C C00A C009 114.19(18) . . ?
C00C C00A H00A 109.2 . . ?
C00K C00B C00L 121.4(2) . . ?
C010 C00B C00K 117.5(2) . . ?
C010 C00B C00L 121.1(2) . . ?
C00H C00C C00A 123.77(19) . . ?
C00H C00C C00V 117.3(2) . . ?
C00V C00C C00A 118.7(2) . . ?
C00Y C00D C00M 119.6(2) . . ?
C00Y C00D C016 117.6(2) . . ?
C016 C00D C00M 122.6(2) . . ?
C008 C00E H00E 119.8 . . ?
C008 C00E C00Q 120.4(2) . . ?
C00Q C00E H00E 119.8 . . ?
N006 C00F C00I 125.8(2) . . ?
N006 C00F C015 115.0(2) . . ?
C015 C00F C00I 119.1(2) . . ?
C00W C00G C00N 121.4(2) . . ?
C00W C00G C00X 118.0(2) . . ?
C00X C00G C00N 120.6(2) . . ?
N007 C00H C00C 126.0(2) . . ?
N007 C00H C012 115.2(2) . . ?
C012 C00H C00C 118.7(2) . . ?
C00F C00I C00P 123.9(2) . . ?
C00T C00I C00F 117.2(2) . . ?
C00T C00I C00P 118.6(2) . . ?
O001 C00J C01P 110.5(2) . . ?
O005 C00J O001 123.9(2) . . ?
O005 C00J C01P 125.6(2) . . ?
C00B C00K H00K 119.4 . . ?
C00Z C00K C00B 121.3(3) . . ?
C00Z C00K H00K 119.4 . . ?
O004 C00L C00B 110.62(19) . . ?
O004 C00L C00P 104.88(18) . . ?
O004 C00L C00R 103.01(18) . . ?
C00B C00L C00P 111.43(18) . . ?
C00B C00L C00R 112.10(18) . . ?
C00R C00L C00P 114.19(19) . . ?
N006 C00M C00D 106.85(19) . . ?
N006 C00M H00M 107.8 . . ?
N006 C00M C011 112.5(2) . . ?
C00D C00M H00M 107.8 . . ?
C00D C00M C011 113.78(19) . . ?
C011 C00M H00M 107.8 . . ?
N007 C00N C00G 108.00(19) . . ?
N007 C00N H00N 108.2 . . ?
N007 C00N C00U 112.04(19) . . ?
C00G C00N H00N 108.2 . . ?
C00G C00N C00U 112.03(18) . . ?
C00U C00N H00N 108.2 . . ?
C009 C00O H00O 110.1 . . ?
C00U C00O C009 115.22(19) . . ?
C00U C00O H00O 110.1 . . ?
C00U C00O C013 110.62(19) . . ?
C013 C00O C009 100.16(19) . . ?
C013 C00O H00O 110.1 . . ?
O001 C00P C00I 109.38(18) . . ?
O001 C00P C00L 105.43(18) . . ?
O001 C00P H00P 109.2 . . ?
C00I C00P C00L 114.18(18) . . ?
C00I C00P H00P 109.2 . . ?
C00L C00P H00P 109.2 . . ?
C00E C00Q H00Q 119.8 . . ?
C014 C00Q C00E 120.4(3) . . ?
C014 C00Q H00Q 119.8 . . ?
C00L C00R H00R 110.2 . . ?
C011 C00R C00L 115.4(2) . . ?
C011 C00R H00R 110.2 . . ?
C01D C00R C00L 99.9(2) . . ?
C01D C00R H00R 110.2 . . ?
C01D C00R C011 110.7(2) . . ?
C00I C00T H00T 118.7 . . ?
C01B C00T C00I 122.7(3) . . ?
C01B C00T H00T 118.7 . . ?
C00N C00U H00B 107.9 . . ?
C00N C00U H00C 107.9 . . ?
C00O C00U C00N 117.55(19) . . ?
C00O C00U H00B 107.9 . . ?
C00O C00U H00C 107.9 . . ?
H00B C00U H00C 107.2 . . ?
C00C C00V H00V 118.8 . . ?
C018 C00V C00C 122.5(3) . . ?
C018 C00V H00V 118.8 . . ?
C00G C00W H00W 119.6 . . ?
C00G C00W C01G 120.7(3) . . ?
C01G C00W H00W 119.6 . . ?
C00G C00X H00X 119.5 . . ?
C01L C00X C00G 120.9(3) . . ?
C01L C00X H00X 119.5 . . ?
C00D C00Y H00Y 119.1 . . ?
C00D C00Y C01N 121.9(3) . . ?
C01N C00Y H00Y 119.1 . . ?
C00K C00Z H00Z 119.8 . . ?
C01E C00Z C00K 120.4(3) . . ?
C01E C00Z H00Z 119.8 . . ?
C00B C010 H010 119.4 . . ?
C00B C010 C01J 121.2(3) . . ?
C01J C010 H010 119.4 . . ?
C00M C011 H01P 107.9 . . ?
C00M C011 H01Q 107.9 . . ?
C00R C011 C00M 117.45(19) . . ?
C00R C011 H01P 107.9 . . ?
C00R C011 H01Q 107.9 . . ?
H01P C011 H01Q 107.2 . . ?
C00H C012 H012 118.8 . . ?
C01A C012 C00H 122.3(3) . . ?
C01A C012 H012 118.8 . . ?
C00O C013 H01A 110.9 . . ?
C00O C013 H01B 110.9 . . ?
H01A C013 H01B 108.9 . . ?
C01F C013 C00O 104.3(2) . . ?
C01F C013 H01A 110.9 . . ?
C01F C013 H01B 110.9 . . ?
C00Q C014 H014 120.2 . . ?
C01K C014 C00Q 119.7(2) . . ?
C01K C014 H014 120.2 . . ?
C00F C015 H015 119.1 . . ?
C01C C015 C00F 121.7(3) . . ?
C01C C015 H015 119.1 . . ?
C00D C016 H016 120.0 . . ?
C00D C016 C01M 120.1(3) . . ?
C01M C016 H016 120.0 . . ?
O002 C017 C01Q 113.2(11) . . ?
O1 C017 O002 125.6(11) . . ?
O1 C017 C01Q 121.0(11) . . ?
C00V C018 H018 120.1 . . ?
C01A C018 C00V 119.7(2) . . ?
C01A C018 H018 120.1 . . ?
C008 C019 H019 119.1 . . ?
C008 C019 C01K 121.8(3) . . ?
C01K C019 H019 119.1 . . ?
C012 C01A H01C 120.3 . . ?
C018 C01A C012 119.3(3) . . ?
C018 C01A H01C 120.3 . . ?
C00T C01B H01R 120.3 . . ?
C01C C01B C00T 119.3(2) . . ?
C01C C01B H01R 120.3 . . ?
C015 C01C H01S 120.1 . . ?
C01B C01C C015 119.8(3) . . ?
C01B C01C H01S 120.1 . . ?
C00R C01D H01T 111.2 . . ?
C00R C01D H01U 111.2 . . ?
H01T C01D H01U 109.1 . . ?
C01I C01D C00R 102.7(2) . . ?
C01I C01D H01T 111.2 . . ?
C01I C01D H01U 111.2 . . ?
C00Z C01E H01V 120.3 . . ?
C00Z C01E C01J 119.5(3) . . ?
C01J C01E H01V 120.3 . . ?
O003 C01F C013 106.8(2) . . ?
O003 C01F H01D 110.4 . . ?
O003 C01F H01E 110.4 . . ?
C013 C01F H01D 110.4 . . ?
C013 C01F H01E 110.4 . . ?
H01D C01F H01E 108.6 . . ?
C00W C01G H01G 119.8 . . ?
C01H C01G C00W 120.4(3) . . ?
C01H C01G H01G 119.8 . . ?
C01G C01H H01H 120.1 . . ?
C01G C01H C01L 119.8(3) . . ?
C01L C01H H01H 120.1 . . ?
O004 C01I C01D 106.5(2) . . ?
O004 C01I H01W 110.4 . . ?
O004 C01I H01X 110.4 . . ?
C01D C01I H01W 110.4 . . ?
C01D C01I H01X 110.4 . . ?
H01W C01I H01X 108.6 . . ?
C010 C01J H01Y 119.9 . . ?
C01E C01J C010 120.1(3) . . ?
C01E C01J H01Y 119.9 . . ?
C014 C01K C019 119.8(3) . . ?
C014 C01K H01K 120.1 . . ?
C019 C01K H01K 120.1 . . ?
C00X C01L H01L 119.9 . . ?
C01H C01L C00X 120.2(3) . . ?
C01H C01L H01L 119.9 . . ?
C016 C01M H01Z 119.5 . . ?
C01O C01M C016 121.0(3) . . ?
C01O C01M H01Z 119.5 . . ?
C00Y C01N H01 120.2 . . ?
C01O C01N C00Y 119.7(3) . . ?
C01O C01N H01 120.2 . . ?
C01M C01O C01N 119.9(3) . . ?
C01M C01O H1 120.1 . . ?
C01N C01O H1 120.1 . . ?
C00J C01P H2 109.5 . . ?
C00J C01P H 109.5 . . ?
C00J C01P HA 109.5 . . ?
H2 C01P H 109.5 . . ?
H2 C01P HA 109.5 . . ?
H C01P HA 109.5 . . ?
C017 C01Q H01F 109.5 . . ?
C017 C01Q H01I 109.5 . . ?
C017 C01Q H01J 109.5 . . ?
H01F C01Q H01I 109.5 . . ?
H01F C01Q H01J 109.5 . . ?
H01I C01Q H01J 109.5 . . ?
O002 C0 C01R 108.2(14) . . ?
O1A C0 O002 120.1(13) . . ?
O1A C0 C01R 131.2(16) . . ?
C0 C01R H01M 109.5 . . ?
C0 C01R H01N 109.5 . . ?
C0 C01R H01O 109.5 . . ?
H01M C01R H01N 109.5 . . ?
H01M C01R H01O 109.5 . . ?
H01N C01R H01O 109.5 . . ?

loop_
_geom_bond_atom_site_label_1
_geom_bond_atom_site_label_2
_geom_bond_distance
_geom_bond_site_symmetry_2
_geom_bond_publ_flag
O001 C00J 1.336(3) . ?
O001 C00P 1.448(3) . ?
O002 C00A 1.452(3) . ?
O002 C017 1.321(10) . ?
O002 C0 1.326(11) . ?
O003 C009 1.439(3) . ?
O003 C01F 1.439(3) . ?
O004 C00L 1.439(3) . ?
O004 C01I 1.440(3) . ?
O005 C00J 1.194(3) . ?
N006 H006 0.8600 . ?
N006 C00F 1.401(3) . ?
N006 C00M 1.463(3) . ?
N007 H007 0.8600 . ?
N007 C00H 1.396(3) . ?
N007 C00N 1.465(3) . ?
C008 C009 1.534(3) . ?
C008 C00E 1.386(3) . ?
C008 C019 1.380(3) . ?
C009 C00A 1.532(3) . ?
C009 C00O 1.548(3) . ?
C00A H00A 0.9800 . ?
C00A C00C 1.517(3) . ?
C00B C00K 1.389(3) . ?
C00B C00L 1.531(3) . ?
C00B C010 1.383(3) . ?
C00C C00H 1.404(3) . ?
C00C C00V 1.407(3) . ?
C00D C00M 1.526(3) . ?
C00D C00Y 1.380(4) . ?
C00D C016 1.389(4) . ?
C00E H00E 0.9300 . ?
C00E C00Q 1.392(3) . ?
C00F C00I 1.406(3) . ?
C00F C015 1.403(3) . ?
C00G C00N 1.520(3) . ?
C00G C00W 1.385(3) . ?
C00G C00X 1.386(3) . ?
C00H C012 1.399(3) . ?
C00I C00P 1.513(3) . ?
C00I C00T 1.402(3) . ?
C00J C01P 1.493(4) . ?
C00K H00K 0.9300 . ?
C00K C00Z 1.380(4) . ?
C00L C00P 1.547(3) . ?
C00L C00R 1.544(3) . ?
C00M H00M 0.9800 . ?
C00M C011 1.534(3) . ?
C00N H00N 0.9800 . ?
C00N C00U 1.543(3) . ?
C00O H00O 0.9800 . ?
C00O C00U 1.530(3) . ?
C00O C013 1.535(3) . ?
C00P H00P 0.9800 . ?
C00Q H00Q 0.9300 . ?
C00Q C014 1.375(4) . ?
C00R H00R 0.9800 . ?
C00R C011 1.530(3) . ?
C00R C01D 1.530(3) . ?
C00T H00T 0.9300 . ?
C00T C01B 1.381(4) . ?
C00U H00B 0.9700 . ?
C00U H00C 0.9700 . ?
C00V H00V 0.9300 . ?
C00V C018 1.376(4) . ?
C00W H00W 0.9300 . ?
C00W C01G 1.387(4) . ?
C00X H00X 0.9300 . ?
C00X C01L 1.385(4) . ?
C00Y H00Y 0.9300 . ?
C00Y C01N 1.383(4) . ?
C00Z H00Z 0.9300 . ?
C00Z C01E 1.368(4) . ?
C010 H010 0.9300 . ?
C010 C01J 1.386(4) . ?
C011 H01P 0.9700 . ?
C011 H01Q 0.9700 . ?
C012 H012 0.9300 . ?
C012 C01A 1.375(4) . ?
C013 H01A 0.9700 . ?
C013 H01B 0.9700 . ?
C013 C01F 1.515(4) . ?
C014 H014 0.9300 . ?
C014 C01K 1.369(4) . ?
C015 H015 0.9300 . ?
C015 C01C 1.374(4) . ?
C016 H016 0.9300 . ?
C016 C01M 1.394(4) . ?
C017 C01Q 1.497(10) . ?
C017 O1 1.198(12) . ?
C018 H018 0.9300 . ?
C018 C01A 1.367(4) . ?
C019 H019 0.9300 . ?
C019 C01K 1.381(4) . ?
C01A H01C 0.9300 . ?
C01B H01R 0.9300 . ?
C01B C01C 1.370(4) . ?
C01C H01S 0.9300 . ?
C01D H01T 0.9700 . ?
C01D H01U 0.9700 . ?
C01D C01I 1.520(4) . ?
C01E H01V 0.9300 . ?
C01E C01J 1.376(4) . ?
C01F H01D 0.9700 . ?
C01F H01E 0.9700 . ?
C01G H01G 0.9300 . ?
C01G C01H 1.368(4) . ?
C01H H01H 0.9300 . ?
C01H C01L 1.368(5) . ?
C01I H01W 0.9700 . ?
C01I H01X 0.9700 . ?
C01J H01Y 0.9300 . ?
C01K H01K 0.9300 . ?
C01L H01L 0.9300 . ?
C01M H01Z 0.9300 . ?
C01M C01O 1.356(5) . ?
C01N H01 0.9300 . ?
C01N C01O 1.367(5) . ?
C01O H1 0.9300 . ?
C01P H2 0.9600 . ?
C01P H 0.9600 . ?
C01P HA 0.9600 . ?
C01Q H01F 0.9600 . ?
C01Q H01I 0.9600 . ?
C01Q H01J 0.9600 . ?
C0 C01R 1.510(12) . ?
C0 O1A 1.210(15) . ?
C01R H01M 0.9600 . ?
C01R H01N 0.9600 . ?
C01R H01O 0.9600 . ?

loop_
_geom_torsion_atom_site_label_1
_geom_torsion_atom_site_label_2
_geom_torsion_atom_site_label_3
_geom_torsion_atom_site_label_4
_geom_torsion
_geom_torsion_site_symmetry_1
_geom_torsion_site_symmetry_2
_geom_torsion_site_symmetry_3
_geom_torsion_site_symmetry_4
_geom_torsion_publ_flag
O002 C00A C00C C00H -173.9(2) . . . . ?
O002 C00A C00C C00V 11.7(3) . . . . ?
O003 C009 C00A O002 56.6(2) . . . . ?
O003 C009 C00A C00C 176.60(17) . . . . ?
O003 C009 C00O C00U 76.6(2) . . . . ?
O003 C009 C00O C013 -42.1(2) . . . . ?
O004 C00L C00P O001 55.4(2) . . . . ?
O004 C00L C00P C00I 175.45(18) . . . . ?
O004 C00L C00R C011 76.8(2) . . . . ?
O004 C00L C00R C01D -41.8(2) . . . . ?
N006 C00F C00I C00P 4.8(4) . . . . ?
N006 C00F C00I C00T 178.8(2) . . . . ?
N006 C00F C015 C01C -176.8(2) . . . . ?
N006 C00M C011 C00R 21.2(3) . . . . ?
N007 C00H C012 C01A -177.7(3) . . . . ?
N007 C00N C00U C00O 23.5(3) . . . . ?
C008 C009 C00A O002 -62.6(2) . . . . ?
C008 C009 C00A C00C 57.4(2) . . . . ?
C008 C009 C00O C00U -165.67(19) . . . . ?
C008 C009 C00O C013 75.7(2) . . . . ?
C008 C00E C00Q C014 -1.4(4) . . . . ?
C008 C019 C01K C014 -1.0(5) . . . . ?
C009 O003 C01F C013 -17.0(3) . . . . ?
C009 C008 C00E C00Q -179.4(2) . . . . ?
C009 C008 C019 C01K -179.4(3) . . . . ?
C009 C00A C00C C00H 68.1(3) . . . . ?
C009 C00A C00C C00V -106.3(2) . . . . ?
C009 C00O C00U C00N 72.0(3) . . . . ?
C009 C00O C013 C01F 31.8(2) . . . . ?
C00A O002 C017 C01Q 176.7(15) . . . . ?
C00A O002 C017 O1 -9(4) . . . . ?
C00A O002 C0 C01R -179.1(17) . . . . ?
C00A O002 C0 O1A 8(5) . . . . ?
C00A C009 C00O C00U -37.1(3) . . . . ?
C00A C009 C00O C013 -155.8(2) . . . . ?
C00A C00C C00H N007 4.5(4) . . . . ?
C00A C00C C00H C012 -172.2(2) . . . . ?
C00A C00C C00V C018 173.4(2) . . . . ?
C00B C00K C00Z C01E 0.8(4) . . . . ?
C00B C00L C00P O001 -64.4(2) . . . . ?
C00B C00L C00P C00I 55.7(3) . . . . ?
C00B C00L C00R C011 -164.2(2) . . . . ?
C00B C00L C00R C01D 77.1(2) . . . . ?
C00B C010 C01J C01E 0.7(4) . . . . ?
C00C C00H C012 C01A -0.7(4) . . . . ?
C00C C00V C018 C01A -1.2(4) . . . . ?
C00D C00M C011 C00R 142.9(2) . . . . ?
C00D C00Y C01N C01O 0.6(5) . . . . ?
C00D C016 C01M C01O -0.3(5) . . . . ?
C00E C008 C009 O003 162.3(2) . . . . ?
C00E C008 C009 C00A -81.4(3) . . . . ?
C00E C008 C009 C00O 49.3(3) . . . . ?
C00E C008 C019 C01K -0.4(4) . . . . ?
C00E C00Q C014 C01K -0.1(4) . . . . ?
C00F N006 C00M C00D 143.4(2) . . . . ?
C00F N006 C00M C011 -91.0(3) . . . . ?
C00F C00I C00P O001 -174.4(2) . . . . ?
C00F C00I C00P C00L 67.8(3) . . . . ?
C00F C00I C00T C01B -3.3(4) . . . . ?
C00F C015 C01C C01B -1.9(4) . . . . ?
C00G C00N C00U C00O 145.0(2) . . . . ?
C00G C00W C01G C01H -1.8(4) . . . . ?
C00G C00X C01L C01H -1.0(4) . . . . ?
C00H N007 C00N C00G 144.7(2) . . . . ?
C00H N007 C00N C00U -91.5(3) . . . . ?
C00H C00C C00V C018 -1.4(4) . . . . ?
C00H C012 C01A C018 -1.9(4) . . . . ?
C00I C00F C015 C01C -0.7(4) . . . . ?
C00I C00T C01B C01C 0.8(4) . . . . ?
C00J O001 C00P C00I 113.4(2) . . . . ?
C00J O001 C00P C00L -123.3(2) . . . . ?
C00K C00B C00L O004 168.6(2) . . . . ?
C00K C00B C00L C00P -75.2(3) . . . . ?
C00K C00B C00L C00R 54.2(3) . . . . ?
C00K C00B C010 C01J -0.2(4) . . . . ?
C00K C00Z C01E C01J -0.2(4) . . . . ?
C00L O004 C01I C01D -4.8(3) . . . . ?
C00L C00B C00K C00Z 178.7(2) . . . . ?
C00L C00B C010 C01J -179.5(2) . . . . ?
C00L C00R C011 C00M 74.1(3) . . . . ?
C00L C00R C01D C01I 38.4(3) . . . . ?
C00M N006 C00F C00I 27.4(4) . . . . ?
C00M N006 C00F C015 -156.8(2) . . . . ?
C00M C00D C00Y C01N 174.4(3) . . . . ?
C00M C00D C016 C01M -174.4(2) . . . . ?
C00N N007 C00H C00C 26.7(4) . . . . ?
C00N N007 C00H C012 -156.6(2) . . . . ?
C00N C00G C00W C01G -178.4(2) . . . . ?
C00N C00G C00X C01L 179.8(2) . . . . ?
C00O C009 C00A O002 168.58(17) . . . . ?
C00O C009 C00A C00C -71.5(2) . . . . ?
C00O C013 C01F O003 -10.8(3) . . . . ?
C00P O001 C00J O005 -5.6(4) . . . . ?
C00P O001 C00J C01P 174.6(2) . . . . ?
C00P C00I C00T C01B 171.1(2) . . . . ?
C00P C00L C00R C011 -36.3(3) . . . . ?
C00P C00L C00R C01D -155.0(2) . . . . ?
C00Q C014 C01K C019 1.3(5) . . . . ?
C00R C00L C00P O001 167.38(18) . . . . ?
C00R C00L C00P C00I -72.5(3) . . . . ?
C00R C01D C01I O004 -22.2(3) . . . . ?
C00T C00I C00P O001 11.6(3) . . . . ?
C00T C00I C00P C00L -106.2(2) . . . . ?
C00T C01B C01C C015 1.8(4) . . . . ?
C00U C00O C013 C01F -90.2(2) . . . . ?
C00V C00C C00H N007 179.0(2) . . . . ?
C00V C00C C00H C012 2.3(3) . . . . ?
C00V C018 C01A C012 2.9(4) . . . . ?
C00W C00G C00N N007 61.5(3) . . . . ?
C00W C00G C00N C00U -62.4(3) . . . . ?
C00W C00G C00X C01L 0.5(4) . . . . ?
C00W C01G C01H C01L 1.3(5) . . . . ?
C00X C00G C00N N007 -117.7(2) . . . . ?
C00X C00G C00N C00U 118.4(2) . . . . ?
C00X C00G C00W C01G 0.9(4) . . . . ?
C00Y C00D C00M N006 -87.4(3) . . . . ?
C00Y C00D C00M C011 147.8(2) . . . . ?
C00Y C00D C016 C01M 0.4(4) . . . . ?
C00Y C01N C01O C01M -0.5(5) . . . . ?
C00Z C01E C01J C010 -0.6(5) . . . . ?
C010 C00B C00K C00Z -0.6(4) . . . . ?
C010 C00B C00L O004 -12.1(3) . . . . ?
C010 C00B C00L C00P 104.1(2) . . . . ?
C010 C00B C00L C00R -126.5(2) . . . . ?
C011 C00R C01D C01I -83.6(3) . . . . ?
C013 C00O C00U C00N -175.3(2) . . . . ?
C015 C00F C00I C00P -170.9(2) . . . . ?
C015 C00F C00I C00T 3.2(3) . . . . ?
C016 C00D C00M N006 87.3(3) . . . . ?
C016 C00D C00M C011 -37.5(3) . . . . ?
C016 C00D C00Y C01N -0.5(4) . . . . ?
C016 C01M C01O C01N 0.4(5) . . . . ?
C017 O002 C00A C009 -132.9(17) . . . . ?
C017 O002 C00A C00C 103.9(17) . . . . ?
C019 C008 C009 O003 -18.7(3) . . . . ?
C019 C008 C009 C00A 97.6(3) . . . . ?
C019 C008 C009 C00O -131.7(2) . . . . ?
C019 C008 C00E C00Q 1.6(3) . . . . ?
C01D C00R C011 C00M -173.4(2) . . . . ?
C01F O003 C009 C008 -81.5(2) . . . . ?
C01F O003 C009 C00A 158.39(19) . . . . ?
C01F O003 C009 C00O 37.5(2) . . . . ?
C01G C01H C01L C00X 0.1(5) . . . . ?
C01I O004 C00L C00B -90.3(2) . . . . ?
C01I O004 C00L C00P 149.4(2) . . . . ?
C01I O004 C00L C00R 29.6(2) . . . . ?
C0 O002 C00A C009 -121(2) . . . . ?
C0 O002 C00A C00C 116(2) . . . . ?
